data_2010250
loop_
_publ_author_name
'Yamase, Toshihiro'
'Ozeki, Tomoji'
'Tosaka, Minoru'

_publ_section_title
;
 Octasodium hydrogen decatungstogadolinate triacontahydrate
;
_journal_issue 12
_journal_name_full 'Acta Crystallographica Section C'
_journal_page_first 1849
_journal_page_last 1852
_journal_paper_doi 10.1107/S0108270194008255
_journal_volume 50
_journal_year 1994
_chemical_formula_moiety 'W10 Gd Na8 O66 H61'
_chemical_formula_structural 'Na8 H [GdW10O36] , 30H2O'
_chemical_formula_sum 'Gd H61 Na8 O66 W10'
_chemical_formula_weight 3354.2
_chemical_name_common
;
Octasodium Hydrogen Decatungstogadolinate Triacontahydrate
;
_chemical_name_systematic
;
 ?
;
_space_group_IT_number 2
_symmetry_cell_setting triclinic
_symmetry_space_group_name_Hall '-P 1'
_symmetry_space_group_name_H-M 'P -1'
_cell_angle_alpha 102.65(2)
_cell_angle_beta 95.94(3)
_cell_angle_gamma 77.05(3)
_cell_formula_units_Z 2
_cell_length_a 20.908(8)
_cell_length_b 13.088(4)
_cell_length_c 12.884(4)
_cell_measurement_reflns_used 25
_cell_measurement_temperature 150
_cell_measurement_theta_max 12.5
_cell_measurement_theta_min 10.0
_cell_volume 3347(2)
_computing_data_collection 'Rigaku R-CRYSTAN85'
_computing_data_reduction 'TEXSAN process (MSC, 1989)'
_computing_molecular_graphics 'ORTEP II (Johnson, 1976)'
_computing_structure_refinement 'TEXSAN ls (MSC, 1989)'
_computing_structure_solution 'MITHRIL (Gilmore, 1984)'
_diffrn_ambient_temperature 150
_diffrn_measurement_device 'Rigaku AFC5S'
_diffrn_measurement_method \w/2\q
_diffrn_radiation_monochromator graphite
_diffrn_radiation_source 'X-ray tube'
_diffrn_radiation_type 'Mo K\a'
_diffrn_radiation_wavelength 0.71069
_diffrn_reflns_av_sigmaI/netI 0.07035
_diffrn_reflns_limit_h_max 26
_diffrn_reflns_limit_h_min -27
_diffrn_reflns_limit_k_max 16
_diffrn_reflns_limit_k_min -17
_diffrn_reflns_limit_l_max 16
_diffrn_reflns_limit_l_min 0
_diffrn_reflns_number 16024
_diffrn_reflns_theta_max 27.5
_diffrn_reflns_theta_min 2.5
_diffrn_standards_decay_% -2.8
_diffrn_standards_interval_count 100
_diffrn_standards_number 3
_exptl_absorpt_coefficient_mu 18.27
_exptl_absorpt_correction_T_max 1.3042
_exptl_absorpt_correction_T_min 0.7465
_exptl_absorpt_correction_type refdelf
_exptl_crystal_colour colourless
_exptl_crystal_density_diffrn 3.33
_exptl_crystal_F_000 3032
_exptl_crystal_size_max 0.20
_exptl_crystal_size_mid 0.20
_exptl_crystal_size_min 0.20
_refine_diff_density_max 7.32
_refine_diff_density_min -4.21
_refine_ls_goodness_of_fit_obs 1.72
_refine_ls_matrix_type full
_refine_ls_number_constraints 0
_refine_ls_number_parameters 436
_refine_ls_number_reflns 10351
_refine_ls_number_restraints 0
_refine_ls_R_factor_obs 0.065
_refine_ls_shift/esd_max 0.05
_refine_ls_structure_factor_coef F
_refine_ls_weighting_details w=1/[\s^2^(F)+0.0009F^2^]
_refine_ls_weighting_scheme calc
_refine_ls_wR_factor_obs 0.086
_reflns_number_observed 10351
_reflns_number_total 15341
_reflns_observed_criterion 'I > 3\s(I)'
_cod_data_source_file as1132.cif
_cod_data_source_block Na8HGdW10O3630H2O
_cod_depositor_comments
;
The following automatic conversions were performed:

'_atom_site_thermal_displace_type' tag value 'Uij' was replaced with
'Uani' value 18 times.

Automatic conversion script
Id: cif_fix_values 1646 2011-03-28 12:23:43Z adriana 

The following automatic conversions were performed:

'_refine_ls_weighting_scheme' value 'calc w=1/[\s^2^(F)+0.0009F^2^]'
was changed to 'calc'. New tag '_refine_ls_weighting_details' was
created. The value of the new tag was set to
'w=1/[\s^2^(F)+0.0009F^2^]'.

Automatic conversion script
Id: cif_fix_values 3143 2015-03-26 13:38:13Z robertas 
;
_cod_original_formula_sum 'W10 Gd Na8 O66 H61'
_cod_database_code 2010250

loop_
_symmetry_equiv_pos_as_xyz
' +x, +y, +z'
' -x, -y, -z'

loop_
_atom_site_aniso_label
_atom_site_aniso_U_11
_atom_site_aniso_U_22
_atom_site_aniso_U_33
_atom_site_aniso_U_12
_atom_site_aniso_U_13
_atom_site_aniso_U_23
_atom_site_aniso_type_symbol
W0 0.0151(5) 0.0070(4) 0.0056(4) -0.0007(4) -0.0018(4) -0.0013(3) W
W1 0.0092(5) 0.0074(4) 0.0051(4) -0.0054(4) -0.0010(4) 0.0022(3) W
W2 0.0086(5) 0.0056(4) 0.0045(4) -0.0006(3) -0.0009(4) 0.0010(3) W
W3 0.0071(5) 0.0123(4) 0.0032(4) -0.0016(4) 0.0017(4) 0.0019(3) W
W4 0.0063(5) 0.0086(4) 0.0037(4) -0.0024(3) -0.0008(4) 0.0019(3) W
W5 0.0056(5) 0.0047(4) 0.0084(5) -0.0020(3) 0.0012(4) -0.0008(3) W
W6 0.0027(4) 0.0061(4) 0.0079(4) -0.0007(3) 0.0001(4) 0.0011(3) W
W7 0.0038(5) 0.0049(4) 0.0052(4) -0.0014(3) 0.0006(3) 0.0010(3) W
W8 0.0035(5) 0.0053(4) 0.0090(5) -0.0015(3) 0.0020(4) 0.0006(3) W
W9 0.0055(5) 0.0051(4) 0.0095(5) -0.0009(3) 0.0002(4) 0.0027(3) W
Gd 0.0043(5) 0.0055(5) 0.0051(5) -0.0019(4) 0.0009(4) 0.0017(4) Gd
Na1 0.019(9) 0.015(7) 0.029(9) -0.005(6) 0.011(7) 0.012(6) Na
Na2 0.016(6) 0.019(5) 0.023(6) -0.001(4) 0.009(5) -0.002(4) Na
Na3 0.008(5) 0.015(5) 0.014(5) -0.005(4) 0.001(4) -0.001(4) Na
Na4 0.013(5) 0.015(5) 0.010(5) -0.006(4) 0.001(4) 0.002(4) Na
Na5 0.011(5) 0.005(4) 0.011(5) -0.001(4) 0.000(4) 0.003(3) Na
Na6 0.020(6) 0.011(5) 0.016(5) -0.001(4) 0.005(5) 0.005(4) Na
Na7 0.024(6) 0.015(5) 0.012(5) -0.007(4) 0.005(5) 0.001(4) Na

loop_
_atom_site_label
_atom_site_fract_x
_atom_site_fract_y
_atom_site_fract_z
_atom_site_U_iso_or_equiv
_atom_site_thermal_displace_type
_atom_site_calc_flag
_atom_site_calc_attached_atom
_atom_site_refinement_flags
_atom_site_occupancy
_atom_site_type_symbol
W0 0.74713(5) 0.71133(7) 0.98507(8) 0.0100 Uani ? ? ? 1.0 W
W1 0.81561(5) 0.60190(7) 0.75571(7) 0.0066 Uani ? ? ? 1.0 W
W2 0.65642(5) 0.62842(7) 0.76861(7) 0.0065 Uani ? ? ? 1.0 W
W3 0.68280(5) 0.49598(7) 0.96201(7) 0.0074 Uani ? ? ? 1.0 W
W4 0.84227(5) 0.46784(7) 0.94893(7) 0.0060 Uani ? ? ? 1.0 W
W5 0.75413(5) -0.02013(7) 0.39513(8) 0.0064 Uani ? ? ? 1.0 W
W6 0.86275(5) 0.12944(7) 0.50721(8) 0.0057 Uani ? ? ? 1.0 W
W7 0.72360(5) 0.24120(7) 0.39807(7) 0.0045 Uani ? ? ? 1.0 W
W8 0.64305(5) 0.14976(7) 0.55037(8) 0.0058 Uani ? ? ? 1.0 W
W9 0.78216(5) 0.03723(7) 0.65804(8) 0.0066 Uani ? ? ? 1.0 W
Gd 0.75219(6) 0.34159(8) 0.69793(9) 0.0047 Uani ? ? ? 1.0 Gd
Na1 0.5000 0.0 0.5000 0.0187 Uani ? ? ? 1.0 Na
Na2 0.5255(6) -0.4752(8) 0.3814(9) 0.0201 Uani ? ? ? 1.0 Na
Na3 0.6417(5) -0.3086(8) 0.3991(8) 0.0125 Uani ? ? ? 1.0 Na
Na4 0.8072(5) -0.4548(8) 0.3611(8) 0.0120 Uani ? ? ? 1.0 Na
Na5 0.9423(5) -0.3407(7) 0.3639(8) 0.0089 Uani ? ? ? 1.0 Na
Na6 0.9672(6) -0.2155(8) 0.1914(8) 0.0157 Uani ? ? ? 1.0 Na
Na7 0.8627(6) 0.0572(8) 0.0590(8) 0.0167 Uani ? ? ? 1.0 Na
Na8 0.9990(10) 0.171(2) 0.146(2) 0.029(6) Uiso ? ? ? 0.5 Na
Na9 0.5950(10) 0.061(2) 0.774(2) 0.021(5) Uiso ? ? ? 0.5 Na
Na10 0.6920(10) 0.097(2) 0.978(2) 0.012(4) Uiso ? ? ? 0.5 Na
O1 0.7470(10) 0.828(2) 1.078(2) 0.026(5) Uiso ? ? ? 1.0 O
O2 0.7993(8) 0.7250(10) 0.8810(10) 0.009(3) Uiso ? ? ? 1.0 O
O3 0.6730(9) 0.7480(10) 0.8910(10) 0.011(4) Uiso ? ? ? 1.0 O
O4 0.6955(9) 0.6380(10) 1.0480(10) 0.013(4) Uiso ? ? ? 1.0 O
O5 0.8212(9) 0.6200(10) 1.0360(10) 0.015(4) Uiso ? ? ? 1.0 O
O6 0.8639(9) 0.6500(10) 0.6840(10) 0.010(3) Uiso ? ? ? 1.0 O
O7 0.5868(9) 0.6980(10) 0.7080(10) 0.011(4) Uiso ? ? ? 1.0 O
O8 0.6344(10) 0.4660(10) 1.049(2) 0.019(4) Uiso ? ? ? 1.0 O
O9 0.9092(9) 0.4220(10) 1.0270(10) 0.015(4) Uiso ? ? ? 1.0 O
O10 0.7262(9) 0.6660(10) 0.7060(10) 0.011(4) Uiso ? ? ? 1.0 O
O11 0.6186(9) 0.5790(10) 0.8750(10) 0.010(3) Uiso ? ? ? 1.0 O
O12 0.7716(8) 0.4480(10) 1.0220(10) 0.005(3) Uiso ? ? ? 1.0 O
O13 0.8800(9) 0.5350(10) 0.8550(10) 0.011(4) Uiso ? ? ? 1.0 O
O14 0.7482(8) 0.5530(10) 0.8630(10) 0.005(3) Uiso ? ? ? 1.0 O
O15 0.8080(8) 0.4750(10) 0.6740(10) 0.005(3) Uiso ? ? ? 1.0 O
O16 0.6688(8) 0.4970(10) 0.6860(10) 0.005(3) Uiso ? ? ? 1.0 O
O17 0.6917(8) 0.3810(10) 0.8570(10) 0.009(3) Uiso ? ? ? 1.0 O
O18 0.8331(8) 0.3590(10) 0.8450(10) 0.008(3) Uiso ? ? ? 1.0 O
O19 0.8510(8) 0.2450(10) 0.6120(10) 0.007(3) Uiso ? ? ? 1.0 O
O20 0.7273(9) 0.3440(10) 0.5100(10) 0.010(3) Uiso ? ? ? 1.0 O
O21 0.6549(8) 0.2670(10) 0.6460(10) 0.003(3) Uiso ? ? ? 1.0 O
O22 0.7765(8) 0.1670(10) 0.7440(10) 0.007(3) Uiso ? ? ? 1.0 O
O23 0.7530(9) 0.1320(10) 0.5210(10) 0.009(3) Uiso ? ? ? 1.0 O
O24 0.9425(9) 0.1070(10) 0.4780(10) 0.011(4) Uiso ? ? ? 1.0 O
O25 0.7011(9) 0.3100(10) 0.2930(10) 0.014(4) Uiso ? ? ? 1.0 O
O26 0.5613(9) 0.1460(10) 0.5550(10) 0.010(3) Uiso ? ? ? 1.0 O
O27 0.8045(8) -0.0470(10) 0.7480(10) 0.009(3) Uiso ? ? ? 1.0 O
O28 0.8198(8) 0.2050(10) 0.3980(10) 0.006(3) Uiso ? ? ? 1.0 O
O29 0.6388(9) 0.2250(10) 0.4340(10) 0.015(4) Uiso ? ? ? 1.0 O
O30 0.6860(8) 0.0580(10) 0.6430(10) 0.003(3) Uiso ? ? ? 1.0 O
O31 0.8655(9) 0.0370(10) 0.6090(10) 0.011(4) Uiso ? ? ? 1.0 O
O32 0.8417(8) 0.0000(10) 0.4010(10) 0.007(3) Uiso ? ? ? 1.0 O
O33 0.7304(9) 0.0900(10) 0.3150(10) 0.011(4) Uiso ? ? ? 1.0 O
O34 0.6652(9) 0.0170(10) 0.4340(10) 0.011(3) Uiso ? ? ? 1.0 O
O35 0.7766(8) -0.0730(10) 0.5200(10) 0.007(3) Uiso ? ? ? 1.0 O
O36 0.7555(9) -0.1340(10) 0.2970(10) 0.013(4) Uiso ? ? ? 1.0 O
O37 0.5620(10) -0.066(2) 0.642(2) 0.040(6) Uiso ? ? ? 1.0 O
O38 0.5820(10) -0.122(2) 0.382(2) 0.024(5) Uiso ? ? ? 1.0 O
O39 0.5755(9) -0.5540(10) 0.5250(10) 0.015(4) Uiso ? ? ? 1.0 O
O40 0.4520(10) -0.405(2) 0.247(2) 0.025(5) Uiso ? ? ? 1.0 O
O41 0.541(2) -0.662(3) 0.290(3) 0.075(10) Uiso ? ? ? 1.0 O
O42 0.5474(9) -0.3100(10) 0.4870(10) 0.016(4) Uiso ? ? ? 1.0 O
O43 0.6170(10) -0.472(2) 0.286(2) 0.047(7) Uiso ? ? ? 1.0 O
O44 0.6830(10) -0.195(2) 0.561(2) 0.026(5) Uiso ? ? ? 1.0 O
O45 0.7156(8) -0.4450(10) 0.4810(10) 0.007(3) Uiso ? ? ? 1.0 O
O46 0.7250(8) -0.3350(10) 0.2740(10) 0.007(3) Uiso ? ? ? 1.0 O
O47 0.7876(9) -0.5930(10) 0.2210(10) 0.010(3) Uiso ? ? ? 1.0 O
O48 0.8579(8) -0.5840(10) 0.4720(10) 0.008(3) Uiso ? ? ? 1.0 O
O49 0.8462(9) -0.3000(10) 0.4750(10) 0.009(3) Uiso ? ? ? 1.0 O
O50 0.9164(9) -0.5080(10) 0.2690(10) 0.014(4) Uiso ? ? ? 1.0 O
O51 1.0089(10) -0.3970(10) 0.5060(10) 0.017(4) Uiso ? ? ? 1.0 O
O52 0.8726(10) -0.2740(10) 0.2180(10) 0.017(4) Uiso ? ? ? 1.0 O
O53 0.9522(9) -0.1620(10) 0.3850(10) 0.011(4) Uiso ? ? ? 1.0 O
O54 1.0393(9) -0.3530(10) 0.2730(10) 0.015(4) Uiso ? ? ? 1.0 O
O55 0.9580(10) -0.307(2) 0.010(2) 0.028(5) Uiso ? ? ? 1.0 O
O56 1.0700(10) -0.170(2) 0.171(2) 0.037(6) Uiso ? ? ? 1.0 O
O57 0.9160(10) -0.027(2) 0.204(2) 0.022(4) Uiso ? ? ? 1.0 O
O58 0.8830(10) -0.108(2) -0.080(2) 0.024(5) Uiso ? ? ? 1.0 O
O59 0.7620(10) 0.031(2) 0.108(2) 0.029(5) Uiso ? ? ? 1.0 O
O60 0.8790(10) 0.2130(10) 0.198(2) 0.021(4) Uiso ? ? ? 1.0 O
O61 0.7940(10) 0.183(2) -0.038(2) 0.023(4) Uiso ? ? ? 1.0 O
O62 0.961(2) 0.088(3) 0.003(3) 0.069(9) Uiso ? ? ? 1.0 O
O63 1.0120(10) 0.307(2) 0.286(2) 0.025(5) Uiso ? ? ? 1.0 O
O64 1.019(2) 0.068(3) 0.294(3) 0.100(10) Uiso ? ? ? 1.0 O
O65 0.648(2) 0.195(2) 0.865(2) 0.059(8) Uiso ? ? ? 1.0 O
O66 0.6900(10) -0.0560(10) 0.848(2) 0.020(4) Uiso ? ? ? 1.0 O

loop_
_atom_type_symbol
_atom_type_scat_dispersion_real
_atom_type_scat_dispersion_imag
_atom_type_scat_source
W -0.849 6.872 'International Tables for X-ray Crystallography Vol. IV'
Gd -0.165 3.904 'International Tables for X-ray Crystallography Vol. IV'
Na 0.036 0.025 'International Tables for X-ray Crystallography Vol. IV'
O 0.011 0.006 'International Tables for X-ray Crystallography Vol. IV'
H 0.000 0.000 'International Tables for X-ray Crystallography Vol. IV'

loop_
_geom_angle_atom_site_label_1
_geom_angle_atom_site_label_2
_geom_angle_atom_site_label_3
_geom_angle_site_symmetry_1
_geom_angle_site_symmetry_3
_geom_angle
_geom_angle_publ_flag
O16 Gd O15 . . 74.0(5) no
O16 Gd O19 . . 138.3(5) no
O16 Gd O18 . . 116.4(5) no
O16 Gd O22 . . 145.1(6) no
O16 Gd O17 . . 73.8(5) no
O16 Gd O21 . . 77.8(5) no
O16 Gd O20 . . 72.6(5) no
O15 Gd O19 . . 74.3(5) no
O15 Gd O18 . . 73.5(5) no
O15 Gd O22 . . 139.7(6) no
O15 Gd O17 . . 116.6(5) no
O15 Gd O21 . . 144.5(5) no
O15 Gd O20 . . 78.2(5) no
O19 Gd O18 . . 79.0(5) no
O19 Gd O22 . . 73.9(5) no
O19 Gd O17 . . 146.1(6) no
O19 Gd O21 . . 116.6(5) no
O19 Gd O20 . . 74.9(6) no
O18 Gd O22 . . 76.7(5) no
O18 Gd O17 . . 74.4(6) no
O18 Gd O21 . . 139.8(5) no
O18 Gd O20 . . 145.7(6) no
O22 Gd O17 . . 79.8(5) no
O22 Gd O21 . . 73.4(5) no
O22 Gd O20 . . 116.0(5) no
O17 Gd O21 . . 74.3(5) no
O17 Gd O20 . . 137.1(6) no
O21 Gd O20 . . 73.2(5) no
O1 W0 O2 . . 102.6(9) no
O1 W0 O5 . . 100.7(9) no
O1 W0 O3 . . 103.6(9) no
O1 W0 O4 . . 102.6(9) no
O1 W0 O14 . . 178.9(8) no
O2 W0 O5 . . 87.9(8) no
O2 W0 O3 . . 87.2(7) no
O2 W0 O4 . . 154.7(7) no
O2 W0 O14 . . 78.1(6) no
O5 W0 O3 . . 155.6(7) no
O5 W0 O4 . . 86.1(8) no
O5 W0 O14 . . 78.5(7) no
O3 W0 O4 . . 88.3(8) no
O3 W0 O14 . . 77.2(6) no
O4 W0 O14 . . 76.7(6) no
O6 W1 O15 . . 103.7(7) no
O6 W1 O13 . . 102.7(8) no
O6 W1 O10 . . 101.7(8) no
O6 W1 O2 . . 100.0(7) no
O6 W1 O14 . . 174.5(6) no
O15 W1 O13 . . 92.2(7) no
O15 W1 O10 . . 90.2(7) no
O15 W1 O2 . . 156.3(7) no
O15 W1 O14 . . 81.7(6) no
O13 W1 O10 . . 154.2(7) no
O13 W1 O2 . . 83.7(7) no
O13 W1 O14 . . 77.9(6) no
O10 W1 O2 . . 83.8(7) no
O10 W1 O14 . . 77.0(6) no
O2 W1 O14 . . 74.6(6) no
O7 W2 O16 . . 103.4(7) no
O7 W2 O11 . . 101.9(8) no
O7 W2 O10 . . 101.2(8) no
O7 W2 O3 . . 98.6(7) no
O7 W2 O14 . . 173.6(6) no
O16 W2 O11 . . 90.9(7) no
O16 W2 O10 . . 92.4(7) no
O16 W2 O3 . . 158.0(7) no
O16 W2 O14 . . 83.0(6) no
O11 W2 O10 . . 155.2(7) no
O11 W2 O3 . . 84.2(7) no
O11 W2 O14 . . 77.4(6) no
O10 W2 O3 . . 83.6(7) no
O10 W2 O14 . . 78.5(6) no
O3 W2 O14 . . 75.0(6) no
O8 W3 O17 . . 102.9(8) no
O8 W3 O11 . . 103.4(8) no
O8 W3 O12 . . 102.0(8) no
O8 W3 O4 . . 98.0(8) no
O8 W3 O14 . . 173.3(7) no
O17 W3 O11 . . 91.5(7) no
O17 W3 O12 . . 91.5(7) no
O17 W3 O4 . . 159.0(7) no
O17 W3 O14 . . 83.7(7) no
O11 W3 O12 . . 153.0(7) no
O11 W3 O4 . . 85.4(7) no
O11 W3 O14 . . 77.2(6) no
O12 W3 O4 . . 82.3(7) no
O12 W3 O14 . . 76.5(6) no
O4 W3 O14 . . 75.3(6) no
O9 W4 O18 . . 106.0(8) no
O9 W4 O12 . . 101.3(8) no
O9 W4 O13 . . 102.7(8) no
O9 W4 O5 . . 96.7(8) no
O9 W4 O14 . . 171.5(7) no
O18 W4 O12 . . 91.7(7) no
O18 W4 O13 . . 91.6(7) no
O18 W4 O5 . . 157.3(8) no
O18 W4 O14 . . 82.4(7) no
O12 W4 O13 . . 153.8(7) no
O12 W4 O5 . . 83.7(7) no
O12 W4 O14 . . 76.3(6) no
O13 W4 O5 . . 83.2(7) no
O13 W4 O14 . . 78.3(6) no
O5 W4 O14 . . 74.9(6) no
O36 W5 O35 . . 103.5(8) no
O36 W5 O32 . . 102.4(8) no
O36 W5 O33 . . 102.1(8) no
O36 W5 O34 . . 102.9(8) no
O36 W5 O23 . . 178.7(7) no
O35 W5 O32 . . 87.7(7) no
O35 W5 O33 . . 154.4(7) no
O35 W5 O34 . . 88.1(7) no
O35 W5 O23 . . 77.7(6) no
O32 W5 O33 . . 86.9(7) no
O32 W5 O34 . . 154.6(7) no
O32 W5 O23 . . 76.9(6) no
O33 W5 O34 . . 86.2(7) no
O33 W5 O23 . . 76.7(7) no
O34 W5 O23 . . 77.7(7) no
O24 W6 O19 . . 105.5(8) no
O24 W6 O28 . . 101.1(8) no
O24 W6 O31 . . 102.8(8) no
O24 W6 O32 . . 95.7(7) no
O24 W6 O23 . . 169.1(7) no
O19 W6 O28 . . 94.7(7) no
O19 W6 O31 . . 90.5(7) no
O19 W6 O32 . . 158.8(7) no
O19 W6 O23 . . 85.4(7) no
O28 W6 O31 . . 153.2(7) no
O28 W6 O32 . . 83.0(6) no
O28 W6 O23 . . 77.4(6) no
O31 W6 O32 . . 82.7(7) no
O31 W6 O23 . . 76.8(7) no
O32 W6 O23 . . 73.5(6) no
O25 W7 O20 . . 103.3(8) no
O25 W7 O29 . . 101.7(8) no
O25 W7 O28 . . 102.8(8) no
O25 W7 O33 . . 99.4(7) no
O25 W7 O23 . . 173.2(7) no
O20 W7 O29 . . 91.7(8) no
O20 W7 O28 . . 90.7(7) no
O20 W7 O33 . . 157.3(7) no
O20 W7 O23 . . 83.5(7) no
O29 W7 O28 . . 154.1(7) no
O29 W7 O33 . . 84.2(7) no
O29 W7 O23 . . 77.7(7) no
O28 W7 O33 . . 83.8(7) no
O28 W7 O23 . . 76.9(6) no
O33 W7 O23 . . 73.8(6) no
O26 W8 O21 . . 105.1(7) no
O26 W8 O30 . . 102.9(7) no
O26 W8 O29 . . 101.1(8) no
O26 W8 O34 . . 96.6(7) no
O26 W8 O23 . . 170.7(7) no
O21 W8 O30 . . 92.3(7) no
O21 W8 O29 . . 90.7(7) no
O21 W8 O34 . . 158.3(7) no
O21 W8 O23 . . 84.1(6) no
O30 W8 O29 . . 154.1(7) no
O30 W8 O34 . . 84.4(7) no
O30 W8 O23 . . 77.6(6) no
O29 W8 O34 . . 83.4(7) no
O29 W8 O23 . . 77.2(7) no
O34 W8 O23 . . 74.2(6) no
O27 W9 O22 . . 101.9(7) no
O27 W9 O31 . . 101.6(8) no
O27 W9 O30 . . 103.8(7) no
O27 W9 O35 . . 99.7(7) no
O27 W9 O23 . . 172.9(7) no
O22 W9 O31 . . 93.7(7) no
O22 W9 O30 . . 91.0(7) no
O22 W9 O35 . . 158.4(7) no
O22 W9 O23 . . 85.2(6) no
O31 W9 O30 . . 152.6(7) no
O31 W9 O35 . . 83.2(7) no
O31 W9 O23 . . 77.4(7) no
O30 W9 O35 . . 82.7(6) no
O30 W9 O23 . . 76.1(6) no
O35 W9 O23 . . 73.3(6) no
O37 Na1 O37 . 2_656 180.0000 no
O37 Na1 O38 . . 87.5(8) no
O37 Na1 O38 . 2_656 92.5(8) no
O37 Na1 O26 . . 83.6(7) no
O37 Na1 O26 . 2_656 96.4(7) no
O37 Na1 O38 2_656 . 92.5(8) no
O37 Na1 O38 2_656 2_656 87.5(8) no
O37 Na1 O26 2_656 . 96.4(7) no
O37 Na1 O26 2_656 2_656 83.6(7) no
O38 Na1 O38 . 2_656 180.0000 no
O38 Na1 O26 . . 96.5(6) no
O38 Na1 O26 . 2_656 83.5(6) no
O38 Na1 O26 2_656 . 83.5(6) no
O38 Na1 O26 2_656 2_656 96.5(6) no
O26 Na1 O26 . 2_656 180.0000 no
O39 Na2 O43 . . 103.2(9) no
O39 Na2 O40 . . 166.6(9) no
O39 Na2 O42 . . 86.2(7) no
O39 Na2 O41 . . 81.9(10) no
O39 Na2 O39 . 2_646 84.1(8) no
O43 Na2 O40 . . 89.7(9) no
O43 Na2 O42 . . 84.2(9) no
O43 Na2 O41 . . 84.7(11) no
O43 Na2 O39 . 2_646 169.9(9) no
O40 Na2 O42 . . 98.8(8) no
O40 Na2 O41 . . 96.0(10) no
O40 Na2 O39 . 2_646 83.6(8) no
O42 Na2 O41 . . 161.4(11) no
O42 Na2 O39 . 2_646 89.3(7) no
O41 Na2 O39 . 2_646 103.5(10) no
O42 Na3 O46 . . 165.6(7) no
O42 Na3 O45 . . 95.4(7) no
O42 Na3 O43 . . 83.3(8) no
O42 Na3 O44 . . 90.9(7) no
O42 Na3 O38 . . 84.5(7) no
O46 Na3 O45 . . 86.9(6) no
O46 Na3 O43 . . 83.3(8) no
O46 Na3 O44 . . 103.5(7) no
O46 Na3 O38 . . 98.9(7) no
O45 Na3 O43 . . 78.7(8) no
O45 Na3 O44 . . 79.7(7) no
O45 Na3 O38 . . 156.8(7) no
O43 Na3 O44 . . 156.9(9) no
O43 Na3 O38 . . 124.2(9) no
O44 Na3 O38 . . 77.1(7) no
O47 Na4 O46 . . 87.3(7) no
O47 Na4 O48 . . 90.6(6) no
O47 Na4 O49 . . 164.9(7) no
O47 Na4 O45 . . 100.5(7) no
O47 Na4 O50 . . 78.1(6) no
O46 Na4 O48 . . 161.1(7) no
O46 Na4 O49 . . 90.2(6) no
O46 Na4 O45 . . 84.4(6) no
O46 Na4 O50 . . 111.9(7) no
O48 Na4 O49 . . 96.4(7) no
O48 Na4 O45 . . 77.4(6) no
O48 Na4 O50 . . 86.0(6) no
O49 Na4 O45 . . 94.1(6) no
O49 Na4 O50 . . 89.0(6) no
O45 Na4 O50 . . 163.4(7) no
O51 Na5 O53 . . 102.8(7) no
O51 Na5 O54 . . 89.1(7) no
O51 Na5 O50 . . 100.5(7) no
O51 Na5 O52 . . 177.5(7) no
O51 Na5 O49 . . 88.7(7) no
O53 Na5 O54 . . 76.2(6) no
O53 Na5 O50 . . 155.6(8) no
O53 Na5 O52 . . 74.8(7) no
O53 Na5 O49 . . 95.3(6) no
O54 Na5 O50 . . 96.8(7) no
O54 Na5 O52 . . 90.9(7) no
O54 Na5 O49 . . 170.6(7) no
O50 Na5 O52 . . 82.0(7) no
O50 Na5 O49 . . 92.6(7) no
O52 Na5 O49 . . 90.9(7) no
O52 Na6 O55 . . 87.3(8) no
O52 Na6 O56 . . 174.6(9) no
O52 Na6 O57 . . 97.3(8) no
O52 Na6 O54 . . 92.3(7) no
O52 Na6 O53 . . 74.2(7) no
O55 Na6 O56 . . 93.6(9) no
O55 Na6 O57 . . 108.9(8) no
O55 Na6 O54 . . 101.7(7) no
O55 Na6 O53 . . 160.5(8) no
O56 Na6 O57 . . 87.4(8) no
O56 Na6 O54 . . 82.4(8) no
O56 Na6 O53 . . 104.3(8) no
O57 Na6 O54 . . 148.2(8) no
O57 Na6 O53 . . 80.3(7) no
O54 Na6 O53 . . 73.3(6) no
O59 Na7 O62 . . 177.1(11) no
O59 Na7 O61 . . 84.8(8) no
O59 Na7 O57 . . 87.5(8) no
O59 Na7 O60 . . 100.1(8) no
O59 Na7 O58 . . 95.5(8) no
O62 Na7 O61 . . 92.3(10) no
O62 Na7 O57 . . 95.3(10) no
O62 Na7 O60 . . 80.2(10) no
O62 Na7 O58 . . 84.6(10) no
O61 Na7 O57 . . 161.7(8) no
O61 Na7 O60 . . 87.0(7) no
O61 Na7 O58 . . 101.9(8) no
O57 Na7 O60 . . 78.0(7) no
O57 Na7 O58 . . 95.4(8) no
O60 Na7 O58 . . 162.7(9) no
O62 Na8 O63 . . 159.9(17) no
O62 Na8 O64 . . 112.8(17) no
O62 Na8 O58 . 2_755 91.2(13) no
O62 Na8 O60 . . 82.7(13) no
O63 Na8 O64 . . 81.6(14) no
O63 Na8 O58 . 2_755 101.6(12) no
O63 Na8 O60 . . 85.3(10) no
O64 Na8 O58 . 2_755 95.8(14) no
O64 Na8 O60 . . 83.2(13) no
O58 Na8 O60 2_755 . 172.8(12) no
O37 Na9 O65 . . 161.6(15) no
O37 Na9 O66 . . 98.0(11) no
O37 Na9 O30 . . 85.2(10) no
O65 Na9 O66 . . 82.9(12) no
O65 Na9 O30 . . 76.8(11) no
O66 Na9 O30 . . 79.8(9) no
O65 Na10 O59 . 1_556 161.0(14) no
O65 Na10 O66 . . 90.2(12) no
O65 Na10 O61 . 1_556 81.3(11) no
O59 Na10 O66 1_556 . 102.1(10) no
O59 Na10 O61 1_556 1_556 80.8(9) no
O66 Na10 O61 . 1_556 111.6(10) no
W6 Gd W2 . . 148.17(4) no
W6 Gd W3 . . 158.23(4) no
W6 Gd W4 . . 114.23(4) no
W6 Gd W9 . . 50.86(3) no
W6 Gd W1 . . 109.48(4) no
W6 Gd W7 . . 50.88(3) no
W6 Gd W8 . . 74.64(4) no
W2 Gd W3 . . 50.95(3) no
W2 Gd W4 . . 75.10(4) no
W2 Gd W9 . . 156.55(4) no
W2 Gd W1 . . 51.05(3) no
W2 Gd W7 . . 107.91(4) no
W2 Gd W8 . . 112.16(4) no
W3 Gd W4 . . 51.19(3) no
W3 Gd W9 . . 115.41(4) no
W3 Gd W1 . . 75.01(4) no
W3 Gd W7 . . 148.82(4) no
W3 Gd W8 . . 110.97(4) no
W4 Gd W9 . . 112.70(4) no
W4 Gd W1 . . 50.91(3) no
W4 Gd W7 . . 155.54(4) no
W4 Gd W8 . . 151.94(4) no
W9 Gd W1 . . 151.01(4) no
W9 Gd W7 . . 74.55(4) no
W9 Gd W8 . . 50.59(3) no
W1 Gd W7 . . 111.30(4) no
W1 Gd W8 . . 154.33(4) no
W7 Gd W8 . . 50.62(3) no
W1 W0 W4 . . 59.36(3) no
W1 W0 W2 . . 59.40(4) no
W1 W0 W3 . . 88.79(4) no
W4 W0 W2 . . 88.54(4) no
W4 W0 W3 . . 59.28(4) no
W2 W0 W3 . . 58.87(3) no
W4 W1 W2 . . 89.87(3) no
W4 W1 W0 . . 60.53(3) no
W4 W1 Gd . . 64.34(3) no
W2 W1 W0 . . 60.57(3) no
W2 W1 Gd . . 64.09(3) no
W0 W1 Gd . . 98.09(4) no
W3 W2 W1 . . 90.19(3) no
W3 W2 W0 . . 60.65(3) no
W3 W2 Gd . . 64.56(3) no
W1 W2 W0 . . 60.03(3) no
W1 W2 Gd . . 64.86(3) no
W0 W2 Gd . . 98.26(4) no
W2 W3 W4 . . 90.02(3) no
W2 W3 W0 . . 60.48(3) no
W2 W3 Gd . . 64.48(3) no
W4 W3 W0 . . 60.22(3) no
W4 W3 Gd . . 64.54(3) no
W0 W3 Gd . . 98.11(4) no
W1 W4 W3 . . 89.93(3) no
W1 W4 W0 . . 60.11(3) no
W1 W4 Gd . . 64.75(3) no
W3 W4 W0 . . 60.50(3) no
W3 W4 Gd . . 64.27(3) no
W0 W4 Gd . . 98.10(4) no
W8 W5 W9 . . 58.94(3) no
W8 W5 W7 . . 59.03(3) no
W8 W5 W6 . . 87.96(4) no
W9 W5 W7 . . 88.23(4) no
W9 W5 W6 . . 58.76(3) no
W7 W5 W6 . . 58.85(3) no
W9 W6 W7 . . 90.08(4) no
W9 W6 W5 . . 60.40(3) no
W9 W6 Gd . . 64.93(3) no
W7 W6 W5 . . 60.41(4) no
W7 W6 Gd . . 65.09(3) no
W5 W6 Gd . . 98.94(4) no
W6 W7 W8 . . 89.82(4) no
W6 W7 W5 . . 60.74(3) no
W6 W7 Gd . . 64.03(3) no
W8 W7 W5 . . 60.40(3) no
W8 W7 Gd . . 64.78(3) no
W5 W7 Gd . . 98.47(4) no
W9 W8 W7 . . 90.05(4) no
W9 W8 W5 . . 60.57(3) no
W9 W8 Gd . . 64.44(4) no
W7 W8 W5 . . 60.57(3) no
W7 W8 Gd . . 64.60(3) no
W5 W8 Gd . . 98.46(4) no
W6 W9 W8 . . 90.04(4) no
W6 W9 W5 . . 60.84(3) no
W6 W9 Gd . . 64.21(3) no
W8 W9 W5 . . 60.50(3) no
W8 W9 Gd . . 64.97(3) no
W5 W9 Gd . . 98.75(4) no
W0 O2 W1 . . 116.6(8) no
W0 O3 W2 . . 115.6(8) no
W0 O4 W3 . . 115.5(9) no
W0 O5 W4 . . 115.3(9) no
W2 O10 W1 . . 114.0(8) no
W2 O11 W3 . . 114.4(9) no
W4 O12 W3 . . 116.3(8) no
W4 O13 W1 . . 114.1(9) no
W3 O14 W2 . . 90.4(6) no
W3 O14 W0 . . 92.5(5) no
W3 O14 W4 . . 90.4(6) no
W3 O14 W1 . . 176.8(7) no
W2 O14 W0 . . 92.2(5) no
W2 O14 W4 . . 176.4(7) no
W2 O14 W1 . . 89.9(6) no
W0 O14 W4 . . 91.3(6) no
W0 O14 W1 . . 90.6(5) no
W4 O14 W1 . . 89.1(6) no
W1 O15 Gd . . 131.7(8) no
W2 O16 Gd . . 130.2(8) no
W3 O17 Gd . . 129.5(8) no
W4 O18 Gd . . 131.5(8) no
W6 O19 Gd . . 129.4(8) no
W7 O20 Gd . . 132.1(8) no
W8 O21 Gd . . 130.5(8) no
W9 O22 Gd . . 128.9(8) no
W5 O23 W7 . . 93.2(6) no
W5 O23 W6 . . 93.5(6) no
W5 O23 W8 . . 92.7(6) no
W5 O23 W9 . . 92.6(6) no
W7 O23 W6 . . 90.3(6) no
W7 O23 W8 . . 90.1(6) no
W7 O23 W9 . . 174.2(8) no
W6 O23 W8 . . 173.7(8) no
W6 O23 W9 . . 89.6(6) no
W8 O23 W9 . . 89.4(6) no
W6 O28 W7 . . 114.5(8) no
W7 O29 W8 . . 114.4(9) no
W8 O30 W9 . . 116.0(8) no
W9 O31 W6 . . 115.1(9) no
W5 O32 W6 . . 116.1(8) no
W5 O33 W7 . . 116.3(9) no
W5 O34 W8 . . 115.3(9) no
W5 O35 W9 . . 116.5(8) no

loop_
_geom_bond_atom_site_label_1
_geom_bond_atom_site_label_2
_geom_bond_site_symmetry_1
_geom_bond_site_symmetry_2
_geom_bond_distance
_geom_bond_publ_flag
Gd W1 . . 3.825(2) yes
Gd W2 . . 3.800(2) yes
Gd W3 . . 3.803(2) yes
Gd W4 . . 3.812(2) yes
Gd W7 . . 3.829(2) yes
Gd W6 . . 3.795(2) yes
Gd W8 . . 3.835(2) yes
Gd W9 . . 3.818(2) yes
Gd O15 . . 2.39(2) yes
Gd O16 . . 2.39(2) yes
Gd O17 . . 2.42(2) yes
Gd O18 . . 2.41(2) yes
Gd O19 . . 2.40(2) yes
Gd O20 . . 2.42(2) yes
Gd O21 . . 2.42(2) yes
Gd O22 . . 2.42(2) yes
W0 O1 . . 1.72(2) yes
W0 O2 . . 1.87(2) yes
W0 O5 . . 1.89(2) yes
W0 O3 . . 1.90(2) yes
W0 O4 . . 1.93(2) yes
W0 O14 . . 2.310(10) yes
W1 O6 . . 1.73(2) yes
W1 O15 . . 1.790(10) yes
W1 O13 . . 1.96(2) yes
W1 O10 . . 1.97(2) yes
W1 O2 . . 2.01(2) yes
W1 O14 . . 2.34(2) yes
W2 O7 . . 1.74(2) yes
W2 O16 . . 1.790(10) yes
W2 O11 . . 1.94(2) yes
W2 O10 . . 1.94(2) yes
W2 O3 . . 2.02(2) yes
W2 O14 . . 2.31(2) yes
W3 O8 . . 1.75(2) yes
W3 O17 . . 1.77(2) yes
W3 O11 . . 1.95(2) yes
W3 O12 . . 1.95(2) yes
W3 O4 . . 2.01(2) yes
W3 O14 . . 2.30(2) yes
W4 O9 . . 1.71(2) yes
W4 O18 . . 1.76(2) yes
W4 O12 . . 1.92(2) yes
W4 O13 . . 1.95(2) yes
W4 O5 . . 2.04(2) yes
W4 O14 . . 2.34(2) yes
W5 O36 . . 1.73(2) yes
W5 O35 . . 1.87(2) yes
W5 O32 . . 1.90(2) yes
W5 O33 . . 1.90(2) yes
W5 O34 . . 1.90(2) yes
W5 O23 . . 2.27(2) yes
W6 O24 . . 1.69(2) yes
W6 O19 . . 1.78(2) yes
W6 O28 . . 1.93(2) yes
W6 O31 . . 1.96(2) yes
W6 O32 . . 2.04(2) yes
W6 O23 . . 2.31(2) yes
W7 O25 . . 1.75(2) yes
W7 O20 . . 1.76(2) yes
W7 O29 . . 1.94(2) yes
W7 O28 . . 1.96(2) yes
W7 O33 . . 2.02(2) yes
W7 O23 . . 2.31(2) yes
W8 O26 . . 1.73(2) yes
W8 O21 . . 1.790(10) yes
W8 O30 . . 1.89(2) yes
W8 O29 . . 1.96(2) yes
W8 O34 . . 2.03(2) yes
W8 O23 . . 2.32(2) yes
W9 O27 . . 1.73(2) yes
W9 O22 . . 1.80(2) yes
W9 O31 . . 1.91(2) yes
W9 O30 . . 1.96(2) yes
W9 O35 . . 2.04(2) yes
W9 O23 . . 2.33(2) yes
Na1 O37 . . 2.33(3) no
Na1 O37 . 2_656 2.33(3) no
Na1 O38 . . 2.46(2) no
Na1 O38 . 2_656 2.46(2) no
Na1 O26 . . 2.47(2) no
Na1 O26 . 2_656 2.47(2) no
Na2 O39 . . 2.36(2) no
Na2 O43 . . 2.38(3) no
Na2 O40 . . 2.39(2) no
Na2 O42 . . 2.40(2) no
Na2 O41 . . 2.43(4) no
Na2 O39 . 2_646 2.45(2) no
Na3 O42 . . 2.38(2) no
Na3 O46 . . 2.41(2) no
Na3 O45 . . 2.44(2) no
Na3 O43 . . 2.44(3) no
Na3 O44 . . 2.48(2) no
Na3 O38 . . 2.53(2) no
Na4 O47 . . 2.33(2) no
Na4 O46 . . 2.42(2) no
Na4 O48 . . 2.44(2) no
Na4 O49 . . 2.47(2) no
Na4 O45 . . 2.55(2) no
Na4 O50 . . 2.57(2) no
Na5 O51 . . 2.33(2) no
Na5 O53 . . 2.35(2) no
Na5 O54 . . 2.40(2) no
Na5 O50 . . 2.41(2) no
Na5 O52 . . 2.45(2) no
Na5 O49 . . 2.48(2) no
Na6 O52 . . 2.35(2) no
Na6 O55 . . 2.39(2) no
Na6 O56 . . 2.40(3) no
Na6 O57 . . 2.43(2) no
Na6 O54 . . 2.43(2) no
Na6 O53 . . 2.47(2) no
Na7 O59 . . 2.37(2) no
Na7 O62 . . 2.39(4) no
Na7 O61 . . 2.41(2) no
Na7 O57 . . 2.42(2) no
Na7 O60 . . 2.46(2) no
Na7 O58 . . 2.47(2) no
Na8 O62 . . 2.11(4) no
Na8 O63 . . 2.28(3) no
Na8 O64 . . 2.52(5) no
Na8 O58 . 2_755 2.58(3) no
Na8 O60 . . 2.59(3) no
Na9 O37 . . 2.27(3) no
Na9 O65 . . 2.32(4) no
Na9 O66 . . 2.46(3) no
Na9 O30 . . 2.66(3) no
Na10 O65 . . 2.15(4) no
Na10 O59 . 1_556 2.30(3) no
Na10 O66 . . 2.31(3) no
Na10 O61 . 1_556 2.66(3) no
W0 W1 . . 3.307(2) no
W0 W4 . . 3.321(2) no
W0 W2 . . 3.325(2) no
W0 W3 . . 3.330(2) no
W1 W4 . . 3.282(2) no
W1 W2 . . 3.286(2) no
W2 W3 . . 3.271(2) no
W3 W4 . . 3.289(2) no
W5 W8 . . 3.322(2) no
W5 W9 . . 3.3250(10) no
W5 W7 . . 3.328(2) no
W5 W6 . . 3.339(2) no
W6 W9 . . 3.269(2) no
W6 W7 . . 3.275(2) no
W7 W8 . . 3.2760(10) no
W8 W9 . . 3.270(2) no

loop_
_geom_contact_atom_site_label_1
_geom_contact_atom_site_label_2
_geom_contact_distance
_geom_contact_site_symmetry_2
_geom_contact_publ_flag
O37 O44 2.87(3) . no
O38 O34 2.73(3) . no
O39 O16 2.77(2) 1_545 no
O39 O29 2.94(2) 1_545 no
O40 O21 2.82(3) 2_656 no
O41 O7 2.82(4) 2_656 no
O41 O29 2.98(4) 1_545 no
O42 O26 2.85(2) 2_656 no
O42 O7 2.87(3) 1_545 no
O44 O10 2.83(3) 1_545 no
O44 O37 2.87(3) . no
O44 O35 2.93(3) . no
O45 O20 2.82(2) 1_545 no
O45 O10 2.96(2) 1_545 no
O46 O36 2.79(2) . no
O46 O4 2.87(2) 1_544 no
O47 O12 2.72(2) 1_544 no
O47 O25 2.76(2) 1_545 no
O47 O60 2.80(3) 1_545 no
O48 O51 2.73(3) 2_746 no
O48 O15 2.80(2) 1_545 no
O48 O28 2.97(2) 1_545 no
O49 O6 2.88(2) 1_545 no
O49 O35 2.96(2) . no
O50 O63 2.81(3) 1_545 no
O51 O63 2.72(3) 2_756 no
O51 O48 2.73(3) 2_746 no
O51 O51 2.77(4) 2_746 no
O52 O5 2.70(3) 1_544 no
O52 O36 2.84(3) . no
O52 O53 2.91(3) . no
O53 O32 2.76(2) . no
O53 O24 2.80(2) 2_756 no
O53 O52 2.91(3) . no
O53 O54 2.93(2) . no
O54 O13 2.88(2) 2_756 no
O54 O53 2.93(2) . no
O55 O9 2.88(3) 2_756 no
O56 O62 2.65(4) 2_755 no
O56 O18 2.82(3) 2_756 no
O57 O64 2.74(5) . no
O58 O27 2.77(3) 1_554 no
O59 O1 2.69(3) 1_544 no
O59 O33 2.71(3) . no
O60 O47 2.80(3) 1_565 no
O60 O28 2.99(3) . no
O61 O22 2.76(3) 1_554 no
O62 O62 2.51(7) 2_755 no
O62 O56 2.65(4) 2_755 no
O63 O51 2.72(3) 2_756 no
O63 O6 2.74(3) 2_766 no
O63 O50 2.81(3) 1_565 no
O64 O57 2.74(5) . no
O64 O31 2.81(5) 2_756 no
O64 O24 2.89(5) . no
O65 O17 2.81(3) . no
O66 O3 2.85(3) 1_545 no
O66 O27 2.87(3) . no
